data_7030711
loop_
_publ_author_name
'Janiak, Christoph'
'Chamayou, Anne-Christine'
'Royhan Uddin, A. K. M.'
'Uddin, Mohammad'
'Hagen, Karl S.'
'Enamullah, Mohammed'

_publ_section_title
;
 Polymorphs, enantiomorphs, chirality and helicity in
 [Rh{N,O}(\h4-cod)] complexes with {N,O} = salicylaldiminato Schiff
 base or aminocarboxylato ligands
;
_journal_issue 19
_journal_name_full 'Dalton Transactions'
_journal_page_first 3698
_journal_page_last 3709
_journal_paper_doi 10.1039/b820072f
_journal_year 2009
_chemical_formula_moiety 'C16 H20 N O2 Rh'
_chemical_formula_sum 'C16 H20 N O2 Rh'
_chemical_formula_weight 361.24
_chemical_name_systematic
;
(\h^4^-cycloocta-1,5-diene)(rac-N-phenylglycinato-\kN,O)rhodium(I)
;
_space_group_IT_number 14
_symmetry_cell_setting monoclinic
_symmetry_space_group_name_Hall '-P 2ybc'
_symmetry_space_group_name_H-M 'P 1 21/c 1'
_atom_sites_solution_hydrogens geom
_atom_sites_solution_primary direct
_atom_sites_solution_secondary difmap
_audit_creation_method SHELXL-97
_cell_angle_alpha 90.00
_cell_angle_beta 114.5890(10)
_cell_angle_gamma 90.00
_cell_formula_units_Z 4
_cell_length_a 8.17300(10)
_cell_length_b 10.8373(2)
_cell_length_c 17.9416(3)
_cell_measurement_reflns_used 9971
_cell_measurement_temperature 203(2)
_cell_measurement_theta_max 37.2
_cell_measurement_theta_min 2.50
_cell_volume 1445.04(4)
_computing_cell_refinement 'SAINT (Bruker, 2006)'
_computing_data_collection 'APEX2 (Bruker, 2006)'
_computing_data_reduction SAINT
_computing_molecular_graphics 'DIAMOND (Crystal Impact, 2006)'
_computing_structure_refinement 'SHELXL-97 (Sheldrick, 1997)'
_computing_structure_solution 'SHELXS-97 (Sheldrick, 1997)'
_diffrn_ambient_temperature 203(2)
_diffrn_measured_fraction_theta_full 0.999
_diffrn_measured_fraction_theta_max 0.999
_diffrn_measurement_device_type 'Bruker APEX2 CCD area detector'
_diffrn_measurement_method '\w scans'
_diffrn_radiation_monochromator graphite
_diffrn_radiation_source 'fine-focus sealed tube'
_diffrn_radiation_type MoK\a
_diffrn_radiation_wavelength 0.71073
_diffrn_reflns_av_R_equivalents 0.0283
_diffrn_reflns_av_sigmaI/netI 0.0143
_diffrn_reflns_limit_h_max 10
_diffrn_reflns_limit_h_min -10
_diffrn_reflns_limit_k_max 13
_diffrn_reflns_limit_k_min -13
_diffrn_reflns_limit_l_max 22
_diffrn_reflns_limit_l_min -22
_diffrn_reflns_number 25789
_diffrn_reflns_theta_full 26.20
_diffrn_reflns_theta_max 26.20
_diffrn_reflns_theta_min 2.26
_exptl_absorpt_coefficient_mu 1.182
_exptl_absorpt_correction_T_max 0.9155
_exptl_absorpt_correction_T_min 0.7945
_exptl_absorpt_correction_type multi-scan
_exptl_absorpt_process_details '(<i>SADABS</i>; Sheldrick, 1996)'
_exptl_crystal_colour orange
_exptl_crystal_density_diffrn 1.660
_exptl_crystal_density_method 'not measured'
_exptl_crystal_description needle
_exptl_crystal_F_000 736
_exptl_crystal_size_max 0.20
_exptl_crystal_size_mid 0.16
_exptl_crystal_size_min 0.08
_refine_diff_density_max 0.411
_refine_diff_density_min -0.338
_refine_diff_density_rms 0.056
_refine_ls_extinction_method none
_refine_ls_goodness_of_fit_ref 1.061
_refine_ls_hydrogen_treatment mixed
_refine_ls_matrix_type full
_refine_ls_number_parameters 184
_refine_ls_number_reflns 2900
_refine_ls_number_restraints 0
_refine_ls_restrained_S_all 1.061
_refine_ls_R_factor_all 0.0203
_refine_ls_R_factor_gt 0.0183
_refine_ls_shift/su_max 0.002
_refine_ls_shift/su_mean 0.000
_refine_ls_structure_factor_coef Fsqd
_refine_ls_weighting_details 'calc w=1/[\s^2^(Fo^2^)+(0.0228P)^2^+0.9439P] where P=(Fo^2^+2Fc^2^)/3'
_refine_ls_weighting_scheme calc
_refine_ls_wR_factor_gt 0.0474
_refine_ls_wR_factor_ref 0.0485
_reflns_number_gt 2688
_reflns_number_total 2900
_reflns_threshold_expression >2sigma(I)
_cod_duplicate_entry 7001282
_cod_data_source_file b820072f.txt
_cod_data_source_block mh-rhm
_cod_depositor_comments
;
The following automatic conversions were performed:

'_symmetry_cell_setting' value 'Monoclinic' changed to 'monoclinic'
according to
/usr/data/users/saulius/automatic-downloads/retrospective/RSC/lib/dictionaries/cif_core.dic
dictionary named 'cif_core.dic' version 2.4.2 from
2011-04-26.

'_exptl_absorpt_correction_type' value 'Multi-scan'
changed to 'multi-scan' according to
/usr/data/users/saulius/automatic-downloads/retrospective/RSC/lib/dictionaries/cif_core.dic
dictionary named 'cif_core.dic' version 2.4.2 from 2011-04-26.

Automatic conversion script
Id: cif_fix_values 2281 2013-09-26 08:29:07Z andrius 
;
_cod_original_sg_symbol_H-M P21/c
_cod_database_code 7030711

loop_
_symmetry_equiv_pos_as_xyz
'x, y, z'
'-x, y+1/2, -z+1/2'
'-x, -y, -z'
'x, -y-1/2, z-1/2'

loop_
_atom_site_label
_atom_site_type_symbol
_atom_site_fract_x
_atom_site_fract_y
_atom_site_fract_z
_atom_site_U_iso_or_equiv
_atom_site_adp_type
_atom_site_occupancy
_atom_site_symmetry_multiplicity
_atom_site_calc_flag
_atom_site_refinement_flags
Rh Rh 0.098710(19) 0.306361(12) 0.411613(8) 0.02546(6) Uani 1 1 d .
O1 O 0.04943(18) 0.44569(11) 0.32558(8) 0.0335(3) Uani 1 1 d .
O2 O -0.0517(2) 0.47747(13) 0.19140(9) 0.0411(3) Uani 1 1 d .
N N -0.0950(2) 0.21376(13) 0.30618(9) 0.0227(3) Uani 1 1 d .
H H -0.064(3) 0.142(2) 0.3049(13) 0.027 Uiso 1 1 d .
C1 C -0.0285(2) 0.41174(16) 0.25069(11) 0.0267(4) Uani 1 1 d .
C2 C -0.0937(3) 0.27867(17) 0.23367(11) 0.0269(4) Uani 1 1 d .
H2A H -0.2159 0.2780 0.1899 0.032 Uiso 1 1 calc R
H2B H -0.0160 0.2333 0.2138 0.032 Uiso 1 1 calc R
C3 C -0.2675(2) 0.21331(16) 0.31010(11) 0.0247(3) Uani 1 1 d .
C4 C -0.3331(3) 0.10431(18) 0.32792(12) 0.0332(4) Uani 1 1 d .
H4A H -0.2663 0.0310 0.3363 0.040 Uiso 1 1 calc R
C5 C -0.4972(3) 0.1038(2) 0.33336(14) 0.0436(5) Uani 1 1 d .
H5A H -0.5418 0.0299 0.3452 0.052 Uiso 1 1 calc R
C6 C -0.5952(3) 0.2107(2) 0.32159(15) 0.0493(6) Uani 1 1 d .
H6A H -0.7063 0.2099 0.3256 0.059 Uiso 1 1 calc R
C7 C -0.5307(3) 0.3190(2) 0.30387(16) 0.0475(6) Uani 1 1 d .
H7A H -0.5981 0.3920 0.2957 0.057 Uiso 1 1 calc R
C8 C -0.3671(3) 0.32084(18) 0.29800(13) 0.0346(4) Uani 1 1 d .
H8A H -0.3236 0.3949 0.2858 0.042 Uiso 1 1 calc R
C9 C 0.2152(4) 0.4232(2) 0.51555(13) 0.0523(7) Uani 1 1 d .
H9A H 0.1741 0.5100 0.5050 0.063 Uiso 1 1 d R
C10 C 0.3420(3) 0.3928(2) 0.48620(14) 0.0495(6) Uani 1 1 d .
H10A H 0.3750 0.4619 0.4591 0.059 Uiso 1 1 d R
C11 C 0.4906(3) 0.3003(2) 0.52559(17) 0.0563(7) Uani 1 1 d .
H11A H 0.5793 0.3344 0.5772 0.068 Uiso 1 1 calc R
H11B H 0.5514 0.2858 0.4894 0.068 Uiso 1 1 calc R
C12 C 0.4214(3) 0.1772(2) 0.54292(14) 0.0437(5) Uani 1 1 d .
H12A H 0.4982 0.1104 0.5390 0.052 Uiso 1 1 calc R
H12B H 0.4299 0.1780 0.5990 0.052 Uiso 1 1 calc R
C13 C 0.2278(3) 0.15168(17) 0.48377(11) 0.0336(4) Uani 1 1 d .
H13A H 0.2112 0.0744 0.4520 0.040 Uiso 1 1 d R
C14 C 0.0800(3) 0.18415(18) 0.49883(12) 0.0362(4) Uani 1 1 d .
H14A H -0.0219 0.1256 0.4767 0.043 Uiso 1 1 d R
C15 C 0.0882(4) 0.2550(3) 0.57307(14) 0.0535(6) Uani 1 1 d .
H15A H 0.1319 0.1998 0.6207 0.064 Uiso 1 1 calc R
H15B H -0.0335 0.2814 0.5636 0.064 Uiso 1 1 calc R
C16 C 0.2102(4) 0.3679(2) 0.59234(14) 0.0607(7) Uani 1 1 d .
H16A H 0.1670 0.4302 0.6194 0.073 Uiso 1 1 calc R
H16B H 0.3324 0.3444 0.6303 0.073 Uiso 1 1 calc R

loop_
_atom_site_aniso_label
_atom_site_aniso_U_11
_atom_site_aniso_U_22
_atom_site_aniso_U_33
_atom_site_aniso_U_23
_atom_site_aniso_U_13
_atom_site_aniso_U_12
Rh 0.02766(9) 0.02107(8) 0.02166(9) 0.00004(5) 0.00433(6) -0.00148(5)
O1 0.0369(7) 0.0232(6) 0.0305(7) 0.0023(5) 0.0043(6) -0.0050(5)
O2 0.0517(9) 0.0345(7) 0.0345(8) 0.0098(6) 0.0154(7) -0.0070(6)
N 0.0258(8) 0.0190(7) 0.0241(7) 0.0000(6) 0.0112(6) -0.0008(6)
C1 0.0220(8) 0.0263(8) 0.0317(9) 0.0045(7) 0.0111(7) 0.0001(7)
C2 0.0288(9) 0.0301(9) 0.0228(9) 0.0001(7) 0.0117(7) -0.0026(7)
C3 0.0243(9) 0.0277(8) 0.0214(8) -0.0010(7) 0.0089(7) -0.0029(7)
C4 0.0341(10) 0.0290(9) 0.0377(10) 0.0027(8) 0.0161(9) -0.0028(8)
C5 0.0397(12) 0.0493(12) 0.0449(12) 0.0083(10) 0.0208(10) -0.0121(10)
C6 0.0305(11) 0.0741(16) 0.0501(14) 0.0131(12) 0.0237(11) 0.0038(10)
C7 0.0404(12) 0.0531(13) 0.0549(14) 0.0126(11) 0.0257(11) 0.0181(10)
C8 0.0354(11) 0.0309(9) 0.0398(11) 0.0054(8) 0.0177(9) 0.0026(8)
C9 0.0674(16) 0.0263(10) 0.0338(11) -0.0082(9) -0.0082(11) 0.0026(10)
C10 0.0424(13) 0.0344(11) 0.0419(12) 0.0045(9) -0.0122(10) -0.0139(9)
C11 0.0360(13) 0.0562(15) 0.0509(15) 0.0116(11) -0.0075(11) -0.0052(10)
C12 0.0420(12) 0.0400(11) 0.0379(12) 0.0081(9) 0.0055(10) 0.0097(9)
C13 0.0462(12) 0.0227(8) 0.0265(9) 0.0034(7) 0.0097(9) 0.0036(8)
C14 0.0451(12) 0.0350(10) 0.0260(10) 0.0057(8) 0.0123(9) -0.0021(8)
C15 0.0699(17) 0.0627(15) 0.0308(11) 0.0069(11) 0.0239(11) 0.0204(13)
C16 0.0831(19) 0.0504(14) 0.0303(11) -0.0105(10) 0.0055(12) 0.0224(13)

loop_
_atom_type_symbol
_atom_type_description
_atom_type_scat_dispersion_real
_atom_type_scat_dispersion_imag
_atom_type_scat_source
C C 0.0033 0.0016 'International Tables Vol C Tables 4.2.6.8 and 6.1.1.4'
H H 0.0000 0.0000 'International Tables Vol C Tables 4.2.6.8 and 6.1.1.4'
N N 0.0061 0.0033 'International Tables Vol C Tables 4.2.6.8 and 6.1.1.4'
O O 0.0106 0.0060 'International Tables Vol C Tables 4.2.6.8 and 6.1.1.4'
Rh Rh -1.1178 0.9187 'International Tables Vol C Tables 4.2.6.8 and 6.1.1.4'

loop_
_geom_angle_atom_site_label_1
_geom_angle_atom_site_label_2
_geom_angle_atom_site_label_3
_geom_angle
O1 Rh C10 89.35(7)
O1 Rh C14 163.65(7)
C10 Rh C14 98.60(9)
O1 Rh C13 157.81(7)
C10 Rh C13 82.19(8)
C14 Rh C13 38.47(8)
O1 Rh C9 95.53(7)
C10 Rh C9 38.24(11)
C14 Rh C9 82.37(9)
C13 Rh C9 90.46(8)
O1 Rh N 80.84(5)
C10 Rh N 157.93(9)
C14 Rh N 96.09(7)
C13 Rh N 99.58(7)
C9 Rh N 161.85(9)
C1 O1 Rh 115.46(11)
C3 N C2 114.11(14)
C3 N Rh 109.68(11)
C2 N Rh 106.25(10)
C3 N H 108.5(15)
C2 N H 108.1(14)
Rh N H 110.1(15)
O2 C1 O1 124.99(17)
O2 C1 C2 117.42(17)
O1 C1 C2 117.57(15)
N C2 C1 113.75(15)
N C2 H2A 108.8
C1 C2 H2A 108.8
N C2 H2B 108.8
C1 C2 H2B 108.8
H2A C2 H2B 107.7
C8 C3 C4 119.58(18)
C8 C3 N 120.83(16)
C4 C3 N 119.58(16)
C5 C4 C3 119.83(19)
C5 C4 H4A 120.1
C3 C4 H4A 120.1
C6 C5 C4 120.4(2)
C6 C5 H5A 119.8
C4 C5 H5A 119.8
C5 C6 C7 120.0(2)
C5 C6 H6A 120.0
C7 C6 H6A 120.0
C6 C7 C8 120.3(2)
C6 C7 H7A 119.8
C8 C7 H7A 119.8
C7 C8 C3 119.91(19)
C7 C8 H8A 120.0
C3 C8 H8A 120.0
C10 C9 C16 123.9(2)
C10 C9 Rh 69.92(12)
C16 C9 Rh 112.92(16)
C10 C9 H9A 113.7
C16 C9 H9A 114.4
Rh C9 H9A 114.0
C9 C10 C11 124.5(2)
C9 C10 Rh 71.84(13)
C11 C10 Rh 111.56(15)
C9 C10 H10A 114.0
C11 C10 H10A 113.8
Rh C10 H10A 113.8
C10 C11 C12 112.4(2)
C10 C11 H11A 109.1
C12 C11 H11A 109.1
C10 C11 H11B 109.1
C12 C11 H11B 109.1
H11A C11 H11B 107.9
C13 C12 C11 112.48(17)
C13 C12 H12A 109.1
C11 C12 H12A 109.1
C13 C12 H12B 109.1
C11 C12 H12B 109.1
H12A C12 H12B 107.8
C14 C13 C12 123.74(19)
C14 C13 Rh 70.42(11)
C12 C13 Rh 113.14(13)
C14 C13 H13A 113.8
C12 C13 H13A 114.2
Rh C13 H13A 113.9
C13 C14 C15 125.1(2)
C13 C14 Rh 71.11(11)
C15 C14 Rh 110.17(15)
C13 C14 H14A 114.5
C15 C14 H14A 113.6
Rh C14 H14A 114.5
C14 C15 C16 113.1(2)
C14 C15 H15A 109.0
C16 C15 H15A 109.0
C14 C15 H15B 109.0
C16 C15 H15B 109.0
H15A C15 H15B 107.8
C9 C16 C15 111.91(19)
C9 C16 H16A 109.2
C15 C16 H16A 109.2
C9 C16 H16B 109.2
C15 C16 H16B 109.2
H16A C16 H16B 107.9

loop_
_geom_bond_atom_site_label_1
_geom_bond_atom_site_label_2
_geom_bond_distance
Rh O1 2.0754(13)
Rh C10 2.099(2)
Rh C14 2.1037(19)
Rh C13 2.1126(18)
Rh C9 2.124(2)
Rh N 2.1446(15)
O1 C1 1.278(2)
O2 C1 1.228(2)
N C3 1.441(2)
N C2 1.483(2)
N H 0.82(2)
C1 C2 1.524(2)
C2 H2A 0.9800
C2 H2B 0.9800
C3 C8 1.386(3)
C3 C4 1.388(2)
C4 C5 1.385(3)
C4 H4A 0.9400
C5 C6 1.373(3)
C5 H5A 0.9400
C6 C7 1.377(3)
C6 H6A 0.9400
C7 C8 1.384(3)
C7 H7A 0.9400
C8 H8A 0.9400
C9 C10 1.383(4)
C9 C16 1.519(4)
C9 H9A 0.9898
C10 C11 1.505(3)
C10 H10A 0.9901
C11 C12 1.530(3)
C11 H11A 0.9800
C11 H11B 0.9800
C12 C13 1.519(3)
C12 H12A 0.9800
C12 H12B 0.9800
C13 C14 1.389(3)
C13 H13A 0.9898
C14 C15 1.514(3)
C14 H14A 0.9892
C15 C16 1.525(4)
C15 H15A 0.9800
C15 H15B 0.9800
C16 H16A 0.9800
C16 H16B 0.9800

loop_
_geom_hbond_atom_site_label_D
_geom_hbond_atom_site_label_H
_geom_hbond_atom_site_label_A
_geom_hbond_distance_DH
_geom_hbond_distance_HA
_geom_hbond_distance_DA
_geom_hbond_angle_DHA
_geom_hbond_site_symmetry_A
N H O2 0.82(2) 2.01(2) 2.820(2) 171(2) 2_545

loop_
_geom_torsion_atom_site_label_1
_geom_torsion_atom_site_label_2
_geom_torsion_atom_site_label_3
_geom_torsion_atom_site_label_4
_geom_torsion
C10 Rh O1 C1 143.84(15)
C14 Rh O1 C1 -96.6(3)
C13 Rh O1 C1 76.6(2)
C9 Rh O1 C1 -178.37(15)
N Rh O1 C1 -16.31(13)
O1 Rh N C3 -102.51(11)
C10 Rh N C3 -167.17(18)
C14 Rh N C3 61.29(12)
C13 Rh N C3 99.98(12)
C9 Rh N C3 -22.8(3)
O1 Rh N C2 21.29(11)
C10 Rh N C2 -43.4(2)
C14 Rh N C2 -174.92(12)
C13 Rh N C2 -136.23(12)
C9 Rh N C2 101.0(3)
Rh O1 C1 O2 -171.87(15)
Rh O1 C1 C2 6.6(2)
C3 N C2 C1 96.64(18)
Rh N C2 C1 -24.34(17)
O2 C1 C2 N -168.16(16)
O1 C1 C2 N 13.3(2)
C2 N C3 C8 -47.7(2)
Rh N C3 C8 71.39(19)
C2 N C3 C4 133.70(17)
Rh N C3 C4 -107.24(16)
C8 C3 C4 C5 0.1(3)
N C3 C4 C5 178.73(18)
C3 C4 C5 C6 -0.3(3)
C4 C5 C6 C7 0.3(4)
C5 C6 C7 C8 -0.1(4)
C6 C7 C8 C3 -0.1(4)
C4 C3 C8 C7 0.1(3)
N C3 C8 C7 -178.53(19)
O1 Rh C9 C10 -81.88(13)
C14 Rh C9 C10 114.44(14)
C13 Rh C9 C10 76.72(14)
N Rh C9 C10 -159.3(2)
O1 Rh C9 C16 158.72(18)
C10 Rh C9 C16 -119.4(2)
C14 Rh C9 C16 -4.96(19)
C13 Rh C9 C16 -42.7(2)
N Rh C9 C16 81.3(3)
C16 C9 C10 C11 0.6(3)
Rh C9 C10 C11 -104.1(2)
C16 C9 C10 Rh 104.7(2)
O1 Rh C10 C9 99.79(13)
C14 Rh C10 C9 -65.87(14)
C13 Rh C10 C9 -100.78(14)
N Rh C10 C9 162.96(16)
O1 Rh C10 C11 -139.5(2)
C14 Rh C10 C11 54.9(2)
C13 Rh C10 C11 20.0(2)
C9 Rh C10 C11 120.7(3)
N Rh C10 C11 -76.3(3)
C9 C10 C11 C12 50.6(3)
Rh C10 C11 C12 -31.7(3)
C10 C11 C12 C13 27.9(3)
C11 C12 C13 C14 -92.4(3)
C11 C12 C13 Rh -11.1(3)
O1 Rh C13 C14 -176.95(14)
C10 Rh C13 C14 114.53(14)
C9 Rh C13 C14 77.08(14)
N Rh C13 C14 -87.73(12)
O1 Rh C13 C12 63.8(2)
C10 Rh C13 C12 -4.75(17)
C14 Rh C13 C12 -119.3(2)
C9 Rh C13 C12 -42.19(17)
N Rh C13 C12 152.99(15)
C12 C13 C14 C15 3.5(3)
Rh C13 C14 C15 -101.8(2)
C12 C13 C14 Rh 105.31(18)
O1 Rh C14 C13 175.91(19)
C10 Rh C14 C13 -65.72(14)
C9 Rh C14 C13 -100.46(14)
N Rh C14 C13 97.75(12)
O1 Rh C14 C15 -62.6(3)
C10 Rh C14 C15 55.76(18)
C13 Rh C14 C15 121.5(2)
C9 Rh C14 C15 21.02(17)
N Rh C14 C15 -140.77(16)
C13 C14 C15 C16 46.5(3)
Rh C14 C15 C16 -34.1(2)
C10 C9 C16 C15 -92.7(3)
Rh C9 C16 C15 -12.2(3)
C14 C15 C16 C9 30.4(3)
